data_7718457
loop_
_publ_author_name
'Calvo-Molina, Adri&#xe1;n'
'Jover, Jes&#xfa;s'
'P&#xe9;rez-Redondo, Adri&#xe1;n'
'Y&#xe9;lamos, Carlos'

_publ_section_title
;
 Revisiting the structure and properties of mid-valent
 monopentamethylcyclopentadienylchromium complexes.
;
_journal_issue 20
_journal_name_full 'Dalton transactions (Cambridge, England : 2003)'
_journal_page_first 8190
_journal_page_last 8203
_journal_paper_doi 10.1039/d5dt00620a
_journal_volume 54
_journal_year 2025
_chemical_formula_moiety 'C32 H42 Cl2 Cr2 N2, 2(C6 H5 F)'
_chemical_formula_sum 'C44 H52 Cl2 Cr2 F2 N2'
_chemical_formula_weight 821.77
_chemical_properties_physical Air-sensitive,Moisture-sensitive,Heat-sensitive,Oxygen-sensitive
_space_group_IT_number 61
_space_group_name_Hall '-P 2ac 2ab'
_space_group_name_H-M_alt 'P b c a'
_symmetry_cell_setting orthorhombic
_symmetry_Int_Tables_number 61
_symmetry_space_group_name_Hall '-P 2ac 2ab'
_symmetry_space_group_name_H-M 'P b c a'
_atom_sites_solution_hydrogens mixed
_atom_sites_solution_primary dual
_atom_sites_solution_secondary dual
_audit_conform_dict_location ftp://ftp.iucr.org/pub/cif_core.dic
_audit_conform_dict_name cif_core.dic
_audit_conform_dict_version 2.4.5
_audit_creation_date 2024-07-04T17:42:28-00:00
_audit_creation_method 'WinGX routine CIF_UPDATE'
_audit_update_record
;
2025-01-21 deposited with the CCDC.	2025-03-31 downloaded from the CCDC.
;
_cell_angle_alpha 90
_cell_angle_beta 90
_cell_angle_gamma 90
_cell_formula_units_Z 4
_cell_length_a 11.8952(10)
_cell_length_b 17.2829(14)
_cell_length_c 19.3699(16)
_cell_measurement_reflns_used 7259
_cell_measurement_temperature 150(2)
_cell_measurement_theta_max 23.07
_cell_measurement_theta_min 2.33
_cell_measurement_wavelength 0.71073
_cell_volume 3982.1(6)
_computing_cell_refinement 'SAINT V8.40B integration software'
_computing_data_collection 'Apex3 v2019.11-0 (Bruker, 2019)'
_computing_data_reduction 'SAINT V8.40B (Bruker, 2019)'
_computing_molecular_graphics 'ORTEP-3 for Windows (Farrugia, 2012)'
_computing_publication_material 'WinGX publication routines (Farrugia, 2012)'
_computing_structure_refinement 'SHELXL-2018/3 (Sheldrick, 2018)'
_computing_structure_solution 'SHELXT-2018/2 (Sheldrick, 2015)'
_diffrn_ambient_temperature 150(2)
_diffrn_detector 'APEX-II CCD'
_diffrn_detector_area_resol_mean 7.4074
_diffrn_measured_fraction_theta_full 0.998
_diffrn_measured_fraction_theta_max 0.998
_diffrn_measurement_device '\k-geometry diffractometer'
_diffrn_measurement_device_type
;
Bruker AXS D8 Venture diffractometer with PhotonIII_C14 charge-integrating and 
photon counting pixel array detector
;
_diffrn_measurement_method 'omega and phi scans'
_diffrn_orient_matrix_UB_11 0.00176
_diffrn_orient_matrix_UB_12 0.04417
_diffrn_orient_matrix_UB_13 -0.033331
_diffrn_orient_matrix_UB_21 -0.076908
_diffrn_orient_matrix_UB_22 -0.014226
_diffrn_orient_matrix_UB_23 -0.016539
_diffrn_orient_matrix_UB_31 -0.033904
_diffrn_orient_matrix_UB_32 0.034562
_diffrn_orient_matrix_UB_33 0.035788
_diffrn_radiation_collimation 'focusing mirrors'
_diffrn_radiation_monochromator 'multilayer mirror optics'
_diffrn_radiation_probe x-ray
_diffrn_radiation_type MoK\a
_diffrn_radiation_wavelength 0.71073
_diffrn_reflns_av_R_equivalents 0.1446
_diffrn_reflns_av_unetI/netI 0.0431
_diffrn_reflns_Laue_measured_fraction_full 0.998
_diffrn_reflns_Laue_measured_fraction_max 0.998
_diffrn_reflns_limit_h_max 14
_diffrn_reflns_limit_h_min -14
_diffrn_reflns_limit_k_max 21
_diffrn_reflns_limit_k_min -21
_diffrn_reflns_limit_l_max 24
_diffrn_reflns_limit_l_min -24
_diffrn_reflns_number 112624
_diffrn_reflns_point_group_measured_fraction_full 0.998
_diffrn_reflns_point_group_measured_fraction_max 0.998
_diffrn_reflns_theta_full 25
_diffrn_reflns_theta_max 26.426
_diffrn_reflns_theta_min 2.712
_diffrn_source 'microfocus sealed tube'
_diffrn_source_current 1.4
_diffrn_source_type 'INCOATEC I\ms 3.0'
_diffrn_source_voltage 50
_diffrn_standards_number 0
_exptl_absorpt_coefficient_mu 0.723
_exptl_absorpt_correction_T_max 0.745
_exptl_absorpt_correction_T_min 0.683
_exptl_absorpt_correction_type multi-scan
_exptl_absorpt_process_details
;
        SADABS-2016/2 - Bruker AXS area detector scaling and absorption correcti
;
_exptl_crystal_colour purple
_exptl_crystal_density_diffrn 1.371
_exptl_crystal_density_method 'not measured'
_exptl_crystal_description prism
_exptl_crystal_F_000 1720
_exptl_crystal_recrystallization_method 'Re-crystallisation from solvent: fluorobenzene'
_exptl_crystal_size_max 0.2
_exptl_crystal_size_mid 0.11
_exptl_crystal_size_min 0.11
_refine_diff_density_max 2.164
_refine_diff_density_min -0.726
_refine_diff_density_rms 0.097
_refine_ls_extinction_method none
_refine_ls_goodness_of_fit_ref 1.04
_refine_ls_hydrogen_treatment mixed
_refine_ls_matrix_type full
_refine_ls_number_constraints 0
_refine_ls_number_parameters 244
_refine_ls_number_reflns 4088
_refine_ls_number_restraints 0
_refine_ls_restrained_S_all 1.04
_refine_ls_R_factor_all 0.0807
_refine_ls_R_factor_gt 0.0544
_refine_ls_shift/su_max 0.001
_refine_ls_shift/su_mean 0
_refine_ls_structure_factor_coef Fsqd
_refine_ls_weighting_details 'w=1/[\s^2^(Fo^2^)+(0.0842P)^2^+9.5844P] where P=(Fo^2^+2Fc^2^)/3'
_refine_ls_weighting_scheme calc
_refine_ls_wR_factor_gt 0.1465
_refine_ls_wR_factor_ref 0.1699
_reflns_Friedel_coverage 0
_reflns_number_gt 2988
_reflns_number_total 4088
_reflns_threshold_expression 'I > 2\s(I)'
_cod_data_source_file d5dt00620a3.cif
_cod_data_source_block 3
_cod_depositor_comments 'Adding full bibliography for 7718451--7718458.cif.'
_cod_database_code 7718457
_shelx_shelxl_version_number 2018/3

loop_
_symmetry_equiv_pos_as_xyz
'x, y, z'
'-x+1/2, -y, z+1/2'
'x+1/2, -y+1/2, -z'
'-x, y+1/2, -z+1/2'
'-x, -y, -z'
'x-1/2, y, -z-1/2'
'-x-1/2, y-1/2, z'
'x, -y-1/2, z-1/2'

loop_
_atom_site_label
_atom_site_type_symbol
_atom_site_fract_x
_atom_site_fract_y
_atom_site_fract_z
_atom_site_U_iso_or_equiv
_atom_site_adp_type
_atom_site_occupancy
_atom_site_site_symmetry_order
_atom_site_calc_flag
_atom_site_refinement_flags_posn
_atom_site_refinement_flags_adp
_atom_site_refinement_flags_occupancy
_atom_site_disorder_assembly
_atom_site_disorder_group
H1 H 0.446(5) 0.545(3) 0.584(3) 0.065(17) Uiso 1 1 d . . . . .
C1 C 0.2969(3) 0.5058(2) 0.56994(19) 0.0262(8) Uani 1 1 d . . . . .
C2 C 0.2571(3) 0.5549(2) 0.6220(2) 0.0336(9) Uani 1 1 d . . . . .
H2 H 0.30687 0.590459 0.643635 0.04 Uiso 1 1 calc R U . . .
C3 C 0.1451(4) 0.5519(3) 0.6422(2) 0.0423(11) Uani 1 1 d . . . . .
H3 H 0.118604 0.585416 0.677489 0.051 Uiso 1 1 calc R U . . .
C4 C 0.0721(4) 0.5005(3) 0.6113(2) 0.0437(11) Uani 1 1 d . . . . .
H4 H -0.004609 0.498686 0.624895 0.052 Uiso 1 1 calc R U . . .
C5 C 0.1112(4) 0.4520(3) 0.5607(3) 0.0429(10) Uani 1 1 d . . . . .
H5 H 0.061037 0.416575 0.539226 0.051 Uiso 1 1 calc R U . . .
C6 C 0.2229(3) 0.4538(2) 0.5403(2) 0.0344(9) Uani 1 1 d . . . . .
H6 H 0.24881 0.419127 0.505733 0.041 Uiso 1 1 calc R U . . .
C11 C 0.6433(3) 0.4232(2) 0.61933(19) 0.0273(8) Uani 1 1 d . . . . .
C12 C 0.5358(3) 0.3981(2) 0.64301(18) 0.0268(8) Uani 1 1 d . . . . .
C13 C 0.5085(3) 0.3286(2) 0.6082(2) 0.0279(8) Uani 1 1 d . . . . .
C14 C 0.6009(3) 0.3093(2) 0.5646(2) 0.0284(8) Uani 1 1 d . . . . .
C15 C 0.6834(3) 0.3672(2) 0.5717(2) 0.0292(8) Uani 1 1 d . . . . .
C16 C 0.7084(4) 0.4902(2) 0.6473(2) 0.0376(10) Uani 1 1 d . . . . .
H16A H 0.747126 0.47451 0.689709 0.056 Uiso 1 1 calc R U . . .
H16B H 0.656905 0.532961 0.657518 0.056 Uiso 1 1 calc R U . . .
H16C H 0.763839 0.507035 0.613038 0.056 Uiso 1 1 calc R U . . .
C17 C 0.4660(4) 0.4365(2) 0.6980(2) 0.0351(9) Uani 1 1 d . . . . .
H17A H 0.386156 0.426635 0.689088 0.053 Uiso 1 1 calc R U . . .
H17B H 0.479942 0.492362 0.697434 0.053 Uiso 1 1 calc R U . . .
H17C H 0.486394 0.415462 0.743285 0.053 Uiso 1 1 calc R U . . .
C18 C 0.4035(3) 0.2822(2) 0.6176(2) 0.0370(9) Uani 1 1 d . . . . .
H18A H 0.405494 0.256262 0.662634 0.056 Uiso 1 1 calc R U . . .
H18B H 0.398072 0.243303 0.580955 0.056 Uiso 1 1 calc R U . . .
H18C H 0.338004 0.316526 0.61555 0.056 Uiso 1 1 calc R U . . .
C19 C 0.6108(4) 0.2371(2) 0.5218(2) 0.0406(10) Uani 1 1 d . . . . .
H19A H 0.663461 0.246148 0.483697 0.061 Uiso 1 1 calc R U . . .
H19B H 0.536896 0.223458 0.503062 0.061 Uiso 1 1 calc R U . . .
H19C H 0.638605 0.194664 0.55065 0.061 Uiso 1 1 calc R U . . .
C20 C 0.7991(3) 0.3650(3) 0.5406(2) 0.0399(10) Uani 1 1 d . . . . .
H20A H 0.845755 0.328053 0.566181 0.06 Uiso 1 1 calc R U . . .
H20B H 0.83301 0.416546 0.543152 0.06 Uiso 1 1 calc R U . . .
H20C H 0.793901 0.348785 0.492223 0.06 Uiso 1 1 calc R U . . .
Cl1 Cl 0.42173(8) 0.35374(5) 0.44551(5) 0.0294(2) Uani 1 1 d . . . . .
Cr1 Cr 0.52328(5) 0.42208(3) 0.52949(3) 0.02119(19) Uani 1 1 d . . . . .
N1 N 0.4119(3) 0.51107(18) 0.55020(16) 0.0259(7) Uani 1 1 d . . . . .
C100 C 0.7256(4) 0.2754(3) 0.7299(2) 0.0481(12) Uani 1 1 d . . . . .
C101 C 0.6569(4) 0.3035(3) 0.7814(2) 0.0522(13) Uani 1 1 d . . . . .
H101 H 0.66916 0.352918 0.801602 0.063 Uiso 1 1 calc R U . . .
C102 C 0.5695(4) 0.2564(4) 0.8023(2) 0.0597(16) Uani 1 1 d . . . . .
H102 H 0.52055 0.2737 0.837865 0.072 Uiso 1 1 calc R U . . .
C103 C 0.5516(4) 0.1853(3) 0.7730(3) 0.0534(13) Uani 1 1 d . . . . .
H103 H 0.490311 0.1546 0.788416 0.064 Uiso 1 1 calc R U . . .
C104 C 0.6212(4) 0.1574(4) 0.7214(3) 0.0642(16) Uani 1 1 d . . . . .
H104 H 0.608957 0.107977 0.70129 0.077 Uiso 1 1 calc R U . . .
C105 C 0.7103(4) 0.2047(3) 0.7000(2) 0.0470(11) Uani 1 1 d . . . . .
H105 H 0.759976 0.187548 0.664731 0.056 Uiso 1 1 calc R U . . .
F1 F 0.8083(4) 0.3183(3) 0.7098(2) 0.0980(13) Uani 1 1 d . . . . .

loop_
_atom_site_aniso_label
_atom_site_aniso_U_11
_atom_site_aniso_U_22
_atom_site_aniso_U_33
_atom_site_aniso_U_23
_atom_site_aniso_U_13
_atom_site_aniso_U_12
C1 0.0210(17) 0.0279(18) 0.0297(19) 0.0031(15) 0.0022(14) 0.0025(14)
C2 0.030(2) 0.036(2) 0.035(2) -0.0057(17) 0.0010(17) 0.0023(17)
C3 0.037(2) 0.053(3) 0.037(2) -0.008(2) 0.0083(19) 0.012(2)
C4 0.027(2) 0.049(3) 0.055(3) 0.001(2) 0.012(2) -0.0016(19)
C5 0.028(2) 0.038(2) 0.063(3) -0.005(2) 0.003(2) -0.0066(18)
C6 0.0267(19) 0.031(2) 0.045(2) -0.0045(18) 0.0014(17) 0.0007(16)
C11 0.0256(18) 0.0277(19) 0.0288(19) 0.0013(15) -0.0069(15) 0.0008(15)
C12 0.0321(19) 0.0261(18) 0.0223(17) 0.0017(14) -0.0027(15) 0.0030(15)
C13 0.0293(19) 0.0269(19) 0.0276(18) 0.0028(15) -0.0027(15) -0.0002(15)
C14 0.0304(19) 0.0250(18) 0.0299(19) -0.0012(15) -0.0045(15) 0.0086(15)
C15 0.0233(18) 0.033(2) 0.0310(19) 0.0055(16) -0.0026(15) 0.0053(15)
C16 0.037(2) 0.032(2) 0.043(2) -0.0005(18) -0.0152(19) -0.0042(17)
C17 0.042(2) 0.037(2) 0.0261(19) -0.0008(16) 0.0019(17) 0.0109(18)
C18 0.037(2) 0.034(2) 0.040(2) 0.0061(18) -0.0005(18) -0.0074(17)
C19 0.046(2) 0.033(2) 0.044(2) -0.0099(19) -0.006(2) 0.0122(19)
C20 0.026(2) 0.049(3) 0.045(2) 0.007(2) 0.0021(18) 0.0083(18)
Cl1 0.0284(5) 0.0296(5) 0.0301(5) -0.0045(4) -0.0041(4) -0.0015(4)
Cr1 0.0190(3) 0.0212(3) 0.0235(3) -0.0008(2) -0.0003(2) 0.0008(2)
N1 0.0232(15) 0.0263(16) 0.0284(16) 0.0007(13) 0.0035(12) 0.0020(12)
C100 0.034(2) 0.065(3) 0.046(3) 0.018(2) -0.005(2) 0.002(2)
C101 0.050(3) 0.067(3) 0.039(2) -0.004(2) -0.012(2) 0.025(3)
C102 0.047(3) 0.098(5) 0.034(2) 0.014(3) 0.003(2) 0.035(3)
C103 0.044(3) 0.068(3) 0.048(3) 0.018(3) 0.002(2) 0.010(2)
C104 0.038(3) 0.105(5) 0.049(3) 0.028(3) 0.003(2) 0.020(3)
C105 0.045(3) 0.062(3) 0.034(2) 0.002(2) 0.000(2) 0.015(2)
F1 0.093(3) 0.101(3) 0.100(3) 0.013(2) -0.012(3) -0.006(3)

loop_
_atom_type_symbol
_atom_type_description
_atom_type_scat_dispersion_real
_atom_type_scat_dispersion_imag
_atom_type_scat_source
C C 0.0033 0.0016 'International Tables Vol C Tables 4.2.6.8 and 6.1.1.4'
H H 0 0 'International Tables Vol C Tables 4.2.6.8 and 6.1.1.4'
Cl Cl 0.1484 0.1585 'International Tables Vol C Tables 4.2.6.8 and 6.1.1.4'
Cr Cr 0.3209 0.6236 'International Tables Vol C Tables 4.2.6.8 and 6.1.1.4'
F F 0.0171 0.0103 'International Tables Vol C Tables 4.2.6.8 and 6.1.1.4'
N N 0.0061 0.0033 'International Tables Vol C Tables 4.2.6.8 and 6.1.1.4'

loop_
_geom_angle_atom_site_label_1
_geom_angle_atom_site_label_2
_geom_angle_atom_site_label_3
_geom_angle
_geom_angle_site_symmetry_1
_geom_angle_site_symmetry_3
_geom_angle_publ_flag
C6 C1 C2 118.5(3) . . ?
C6 C1 N1 122.8(3) . . ?
C2 C1 N1 118.7(3) . . ?
C3 C2 C1 120.2(4) . . ?
C4 C3 C2 120.4(4) . . ?
C5 C4 C3 119.4(4) . . ?
C4 C5 C6 121.0(4) . . ?
C1 C6 C5 120.5(4) . . ?
C15 C11 C12 107.6(3) . . ?
C15 C11 C16 126.1(4) . . ?
C12 C11 C16 125.7(4) . . ?
C15 C11 Cr1 72.8(2) . . ?
C12 C11 Cr1 71.2(2) . . ?
C16 C11 Cr1 128.0(3) . . ?
C13 C12 C11 108.1(3) . . ?
C13 C12 C17 125.8(4) . . ?
C11 C12 C17 126.0(4) . . ?
C13 C12 Cr1 71.0(2) . . ?
C11 C12 Cr1 71.8(2) . . ?
C17 C12 Cr1 125.2(3) . . ?
C12 C13 C14 107.7(3) . . ?
C12 C13 C18 126.0(4) . . ?
C14 C13 C18 126.2(4) . . ?
C12 C13 Cr1 72.1(2) . . ?
C14 C13 Cr1 72.8(2) . . ?
C18 C13 Cr1 122.6(3) . . ?
C15 C14 C13 108.2(3) . . ?
C15 C14 C19 126.1(4) . . ?
C13 C14 C19 125.6(4) . . ?
C15 C14 Cr1 72.6(2) . . ?
C13 C14 Cr1 70.2(2) . . ?
C19 C14 Cr1 125.6(3) . . ?
C14 C15 C11 108.3(3) . . ?
C14 C15 C20 125.5(4) . . ?
C11 C15 C20 125.9(4) . . ?
C14 C15 Cr1 71.2(2) . . ?
C11 C15 Cr1 70.6(2) . . ?
C20 C15 Cr1 129.2(3) . . ?
N1 Cr1 N1 88.19(12) . 5_666 ?
N1 Cr1 C13 110.84(13) . . ?
N1 Cr1 C13 160.25(13) 5_666 . ?
N1 Cr1 C12 89.43(13) . . ?
N1 Cr1 C12 143.81(14) 5_666 . ?
C13 Cr1 C12 36.90(14) . . ?
N1 Cr1 C11 104.46(13) . . ?
N1 Cr1 C11 109.53(13) 5_666 . ?
C13 Cr1 C11 61.80(14) . . ?
C12 Cr1 C11 37.01(14) . . ?
N1 Cr1 C14 147.55(13) . . ?
N1 Cr1 C14 123.45(13) 5_666 . ?
C13 Cr1 C14 37.02(14) . . ?
C12 Cr1 C14 61.24(14) . . ?
C11 Cr1 C14 61.08(13) . . ?
N1 Cr1 C15 140.79(14) . . ?
N1 Cr1 C15 100.81(13) 5_666 . ?
C13 Cr1 C15 61.25(14) . . ?
C12 Cr1 C15 61.05(14) . . ?
C11 Cr1 C15 36.53(14) . . ?
C14 Cr1 C15 36.16(14) . . ?
N1 Cr1 Cl1 100.30(10) . . ?
N1 Cr1 Cl1 87.47(10) 5_666 . ?
C13 Cr1 Cl1 93.94(10) . . ?
C12 Cr1 Cl1 128.40(10) . . ?
C11 Cr1 Cl1 150.15(10) . . ?
C14 Cr1 Cl1 89.11(10) . . ?
C15 Cr1 Cl1 118.02(10) . . ?
N1 Cr1 Cr1 44.20(9) . 5_666 ?
N1 Cr1 Cr1 44.00(9) 5_666 5_666 ?
C13 Cr1 Cr1 154.65(10) . 5_666 ?
C12 Cr1 Cr1 123.78(10) . 5_666 ?
C11 Cr1 Cr1 114.00(10) . 5_666 ?
C14 Cr1 Cr1 166.15(11) . 5_666 ?
C15 Cr1 Cr1 132.01(10) . 5_666 ?
Cl1 Cr1 Cr1 95.37(3) . 5_666 ?
C1 N1 Cr1 128.3(3) . . ?
C1 N1 Cr1 126.3(2) . 5_666 ?
Cr1 N1 Cr1 91.81(12) . 5_666 ?
F1 C100 C105 119.2(5) . . ?
F1 C100 C101 117.8(5) . . ?
C105 C100 C101 123.0(5) . . ?
C100 C101 C102 116.7(5) . . ?
C103 C102 C101 121.6(5) . . ?
C102 C103 C104 121.3(6) . . ?
C103 C104 C105 117.6(6) . . ?
C100 C105 C104 119.8(5) . . ?

loop_
_geom_bond_atom_site_label_1
_geom_bond_atom_site_label_2
_geom_bond_distance
_geom_bond_site_symmetry_2
_geom_bond_publ_flag
C1 C6 1.383(5) . ?
C1 C2 1.401(5) . ?
C1 N1 1.423(5) . ?
C2 C3 1.390(6) . ?
C3 C4 1.379(7) . ?
C4 C5 1.371(6) . ?
C5 C6 1.387(6) . ?
C11 C15 1.420(5) . ?
C11 C12 1.426(5) . ?
C11 C16 1.495(5) . ?
C11 Cr1 2.251(4) . ?
C12 C13 1.415(5) . ?
C12 C17 1.505(5) . ?
C12 Cr1 2.243(4) . ?
C13 C14 1.426(5) . ?
C13 C18 1.496(5) . ?
C13 Cr1 2.228(4) . ?
C14 C15 1.409(5) . ?
C14 C19 1.503(5) . ?
C14 Cr1 2.261(4) . ?
C15 C20 1.502(5) . ?
C15 Cr1 2.279(4) . ?
Cl1 Cr1 2.3453(10) . ?
Cr1 N1 2.069(3) . ?
Cr1 N1 2.077(3) 5_666 ?
Cr1 Cr1 2.9776(11) 5_666 ?
C100 F1 1.292(6) . ?
C100 C105 1.364(7) . ?
C100 C101 1.378(7) . ?
C101 C102 1.382(8) . ?
C102 C103 1.369(8) . ?
C103 C104 1.385(8) . ?
C104 C105 1.402(7) . ?
